data_1549877
loop_
_publ_author_name
'Tashiro, Shohei'
'Umeki, Tsutomu'
'Kubota, Ryou'
'Shionoya, Mitsuhiko'

_publ_section_title
;
 Rational synthesis of benzimidazole[3]arenes by Cu<sup>II</sup>-catalyzed
 post-macrocyclization transformation.
;
_journal_issue 39
_journal_name_full 'Chemical science'
_journal_page_first 7614
_journal_page_last 7619
_journal_paper_doi 10.1039/c8sc03086c
_journal_volume 9
_journal_year 2018
_chemical_formula_moiety '(C42 H30 N6), 2(C H2 Cl2), 1.5(H2 O)'
_chemical_formula_sum 'C44 H37 Cl4 N6 O1.5'
_chemical_formula_weight 815.59
_space_group_crystal_system trigonal
_space_group_IT_number 167
_space_group_name_Hall '-R 3 2"c'
_space_group_name_H-M_alt 'R -3 c :H'
_symmetry_space_group_name_Hall '-R 3 2"c'
_symmetry_space_group_name_H-M 'R -3 c :H'
_atom_sites_solution_hydrogens mixed
_audit_creation_method SHELXL-2013
_audit_update_record
;
2017-11-15 deposited with the CCDC.
2018-09-05 downloaded from the CCDC.
;
_cell_angle_alpha 90
_cell_angle_beta 90
_cell_angle_gamma 120
_cell_formula_units_Z 12
_cell_length_a 16.5210(5)
_cell_length_b 16.5210(5)
_cell_length_c 49.1998(17)
_cell_measurement_reflns_used 30483
_cell_measurement_temperature 93(2)
_cell_measurement_theta_max 27.48
_cell_measurement_theta_min 3.23
_cell_volume 11629.6(6)
_computing_cell_refinement 'RAPID AUTO'
_computing_data_collection 'RAPID AUTO (Rigaku, ????)'
_computing_data_reduction 'RAPID AUTO'
_computing_molecular_graphics 'CrystalStructure 4.1 (Rigaku, 2014)'
_computing_publication_material 'CrystalStructure 4.1'
_computing_structure_refinement 'SHELXL-2013 (Sheldrick, 2013)'
_computing_structure_solution 'SHELXS2013 (Sheldrick, 2008)'
_diffrn_ambient_temperature 93(2)
_diffrn_detector_area_resol_mean 10.000
_diffrn_measured_fraction_theta_full 0.997
_diffrn_measured_fraction_theta_max 0.997
_diffrn_measurement_device_type 'Rigaku R-AXIS RAPID'
_diffrn_measurement_method \w
_diffrn_radiation_type MoK\a
_diffrn_radiation_wavelength 0.71075
_diffrn_reflns_av_R_equivalents 0.0311
_diffrn_reflns_av_unetI/netI 0.0163
_diffrn_reflns_Laue_measured_fraction_full 0.997
_diffrn_reflns_Laue_measured_fraction_max 0.997
_diffrn_reflns_limit_h_max 21
_diffrn_reflns_limit_h_min -21
_diffrn_reflns_limit_k_max 21
_diffrn_reflns_limit_k_min -21
_diffrn_reflns_limit_l_max 63
_diffrn_reflns_limit_l_min -63
_diffrn_reflns_number 34693
_diffrn_reflns_point_group_measured_fraction_full 0.997
_diffrn_reflns_point_group_measured_fraction_max 0.997
_diffrn_reflns_theta_full 25.242
_diffrn_reflns_theta_max 27.479
_diffrn_reflns_theta_min 3.294
_exptl_absorpt_coefficient_mu 0.352
_exptl_absorpt_correction_T_max 0.916
_exptl_absorpt_correction_T_min 0.723
_exptl_absorpt_correction_type multi-scan
_exptl_absorpt_process_details 'ABSCOR (Rigaku, 1995)'
_exptl_crystal_colour yellow
_exptl_crystal_density_diffrn 1.397
_exptl_crystal_density_method 'not measured'
_exptl_crystal_description block
_exptl_crystal_F_000 5076
_exptl_crystal_recrystallization_method 'Re-crystallisation from solvent: acetonitrile-dichloromethane'
_exptl_crystal_size_max 0.500
_exptl_crystal_size_mid 0.300
_exptl_crystal_size_min 0.250
_refine_diff_density_max 0.554
_refine_diff_density_min -1.304
_refine_diff_density_rms 0.067
_refine_ls_extinction_method none
_refine_ls_goodness_of_fit_ref 1.057
_refine_ls_hydrogen_treatment mixed
_refine_ls_matrix_type full
_refine_ls_number_parameters 180
_refine_ls_number_reflns 2970
_refine_ls_number_restraints 0
_refine_ls_restrained_S_all 1.057
_refine_ls_R_factor_all 0.0544
_refine_ls_R_factor_gt 0.0486
_refine_ls_shift/su_max 0.001
_refine_ls_shift/su_mean 0.000
_refine_ls_structure_factor_coef Fsqd
_refine_ls_weighting_details 'w=1/[\s^2^(Fo^2^)+(0.0682P)^2^+46.3930P] where P=(Fo^2^+2Fc^2^)/3'
_refine_ls_weighting_scheme calc
_refine_ls_wR_factor_gt 0.1341
_refine_ls_wR_factor_ref 0.1371
_reflns_Friedel_coverage 0.000
_reflns_number_gt 2575
_reflns_number_total 2970
_reflns_threshold_expression 'I > 2\s(I)'
_cod_data_source_file c8sc03086c2.cif
_cod_data_source_block syn-benzimidazole[3]arene
_cod_depositor_comments 'Adding full bibliography for 1549877--1549879.cif.'
_cod_original_cell_volume 11629.6(8)
_cod_original_formula_sum 'C44 H37 Cl4 N6 O1.50'
_cod_database_code 1549877
_shelx_space_group_comment
;
The symmetry employed for this shelxl refinement is uniquely defined
by the following loop, which should always be used as a source of
symmetry information in preference to the above space-group names.
They are only intended as comments.
;
_shelx_estimated_absorpt_t_min 0.844
_shelx_estimated_absorpt_t_max 0.917
_shelxl_version_number 2013-4

loop_
_space_group_symop_operation_xyz
'x, y, z'
'-y, x-y, z'
'-x+y, -x, z'
'-x+y, y, z+1/2'
'x, x-y, z+1/2'
'-y, -x, z+1/2'
'x+2/3, y+1/3, z+1/3'
'-y+2/3, x-y+1/3, z+1/3'
'-x+y+2/3, -x+1/3, z+1/3'
'-x+y+2/3, y+1/3, z+5/6'
'x+2/3, x-y+1/3, z+5/6'
'-y+2/3, -x+1/3, z+5/6'
'x+1/3, y+2/3, z+2/3'
'-y+1/3, x-y+2/3, z+2/3'
'-x+y+1/3, -x+2/3, z+2/3'
'-x+y+1/3, y+2/3, z+7/6'
'x+1/3, x-y+2/3, z+7/6'
'-y+1/3, -x+2/3, z+7/6'
'-x, -y, -z'
'y, -x+y, -z'
'x-y, x, -z'
'x-y, -y, -z-1/2'
'-x, -x+y, -z-1/2'
'y, x, -z-1/2'
'-x+2/3, -y+1/3, -z+1/3'
'y+2/3, -x+y+1/3, -z+1/3'
'x-y+2/3, x+1/3, -z+1/3'
'x-y+2/3, -y+1/3, -z-1/6'
'-x+2/3, -x+y+1/3, -z-1/6'
'y+2/3, x+1/3, -z-1/6'
'-x+1/3, -y+2/3, -z+2/3'
'y+1/3, -x+y+2/3, -z+2/3'
'x-y+1/3, x+2/3, -z+2/3'
'x-y+1/3, -y+2/3, -z+1/6'
'-x+1/3, -x+y+2/3, -z+1/6'
'y+1/3, x+2/3, -z+1/6'

loop_
_atom_site_label
_atom_site_type_symbol
_atom_site_fract_x
_atom_site_fract_y
_atom_site_fract_z
_atom_site_U_iso_or_equiv
_atom_site_adp_type
_atom_site_occupancy
_atom_site_site_symmetry_order
_atom_site_calc_flag
_atom_site_refinement_flags_posn
_atom_site_refinement_flags_adp
_atom_site_refinement_flags_occupancy
_atom_site_disorder_assembly
_atom_site_disorder_group
Cl1 Cl 0.23143(4) 0.34882(4) 0.41811(2) 0.02887(17) Uani 1 1 d . . . . .
Cl2 Cl 0.3333 0.6667 0.44612(4) 0.0828(6) Uani 1 3 d S T P . .
O1 O 0.39416(14) 0.3333 0.5833 0.0300(5) Uani 1 2 d S T P . .
H1 H 0.355(2) 0.319(2) 0.5953(6) 0.037(8) Uiso 1 1 d . . . . .
N1 N 0.19706(11) 0.36683(11) 0.50705(3) 0.0138(3) Uani 1 1 d . . . . .
N2 N 0.28020(11) 0.35717(11) 0.54192(3) 0.0159(3) Uani 1 1 d . . . . .
C1 C 0.13490(13) 0.29031(12) 0.52239(4) 0.0142(4) Uani 1 1 d . . . . .
C2 C 0.04025(14) 0.22614(14) 0.51903(4) 0.0188(4) Uani 1 1 d . . . . .
H2 H 0.0055 0.2305 0.5043 0.023 Uiso 1 1 calc R U . . .
C3 C -0.00075(14) 0.15557(14) 0.53826(5) 0.0219(4) Uani 1 1 d . . . . .
H3 H -0.0650 0.1099 0.5366 0.026 Uiso 1 1 calc R U . . .
C4 C 0.05076(15) 0.15015(14) 0.56023(4) 0.0215(4) Uani 1 1 d . . . . .
H4 H 0.0201 0.1017 0.5733 0.026 Uiso 1 1 calc R U . . .
C5 C 0.14526(14) 0.21376(14) 0.56339(4) 0.0192(4) Uani 1 1 d . . . . .
H5 H 0.1798 0.2092 0.5782 0.023 Uiso 1 1 calc R U . . .
C6 C 0.18768(13) 0.28482(13) 0.54402(4) 0.0149(4) Uani 1 1 d . . . . .
C7 C 0.28230(13) 0.40442(13) 0.52000(4) 0.0145(4) Uani 1 1 d . . . . .
C8 C 0.36557(13) 0.49236(13) 0.51125(4) 0.0154(4) Uani 1 1 d . . . . .
C9 C 0.41286(14) 0.56229(13) 0.53045(4) 0.0174(4) Uani 1 1 d . . . . .
H9 H 0.3940 0.5513 0.5490 0.021 Uiso 1 1 calc R U . . .
C10 C 0.48770(14) 0.64837(13) 0.52270(4) 0.0174(4) Uani 1 1 d . . . . .
H10 H 0.5195 0.6958 0.5359 0.021 Uiso 1 1 calc R U . . .
C11 C 0.51613(13) 0.66526(13) 0.49569(4) 0.0153(4) Uani 1 1 d . . . . .
C12 C 0.47210(14) 0.59330(14) 0.47679(4) 0.0200(4) Uani 1 1 d . . . . .
H12 H 0.4937 0.6030 0.4585 0.024 Uiso 1 1 calc R U . . .
C13 C 0.39707(14) 0.50756(14) 0.48438(4) 0.0198(4) Uani 1 1 d . . . . .
H13 H 0.3671 0.4592 0.4713 0.024 Uiso 1 1 calc R U . . .
C14 C 0.16840(14) 0.40825(13) 0.48553(4) 0.0163(4) Uani 1 1 d . . . . .
H14A H 0.1113 0.3583 0.4767 0.020 Uiso 1 1 calc R U . . .
H14B H 0.2182 0.4354 0.4716 0.020 Uiso 1 1 calc R U . . .
C15 C 0.3333 0.3387(2) 0.4167 0.0306(7) Uani 1 2 d S T P . .
H15A H 0.3306 0.3021 0.4004 0.037 Uiso 0.5 1 calc R U P . .
H15B H 0.3361 0.3048 0.4329 0.037 Uiso 0.5 1 calc R U P . .
C16 C 0.373(2) 0.7394(14) 0.4141(4) 0.071(9) Uani 0.1667 1 d . . P A -1
H16A H 0.3486 0.7830 0.4137 0.085 Uiso 0.1667 1 calc R U P A -1
H16B H 0.4424 0.7766 0.4137 0.085 Uiso 0.1667 1 calc R U P A -1

loop_
_atom_site_aniso_label
_atom_site_aniso_U_11
_atom_site_aniso_U_22
_atom_site_aniso_U_33
_atom_site_aniso_U_23
_atom_site_aniso_U_13
_atom_site_aniso_U_12
Cl1 0.0325(3) 0.0331(3) 0.0216(3) 0.0028(2) 0.0005(2) 0.0168(2)
Cl2 0.0990(9) 0.0990(9) 0.0505(9) 0.000 0.000 0.0495(4)
O1 0.0257(8) 0.0502(15) 0.0223(12) 0.0083(11) 0.0042(5) 0.0251(8)
N1 0.0149(7) 0.0118(7) 0.0151(7) -0.0006(6) -0.0007(6) 0.0069(6)
N2 0.0153(8) 0.0145(8) 0.0166(8) -0.0002(6) -0.0008(6) 0.0065(6)
C1 0.0167(9) 0.0125(8) 0.0152(9) -0.0011(7) 0.0002(7) 0.0086(7)
C2 0.0162(9) 0.0200(9) 0.0202(10) -0.0028(7) -0.0028(7) 0.0090(8)
C3 0.0146(9) 0.0165(9) 0.0295(11) -0.0008(8) 0.0016(8) 0.0041(8)
C4 0.0230(10) 0.0162(9) 0.0228(10) 0.0035(8) 0.0057(8) 0.0079(8)
C5 0.0233(10) 0.0176(9) 0.0164(10) 0.0013(7) 0.0002(7) 0.0099(8)
C6 0.0149(9) 0.0145(8) 0.0159(9) -0.0020(7) -0.0011(7) 0.0079(7)
C7 0.0160(9) 0.0129(8) 0.0150(8) -0.0025(7) 0.0001(7) 0.0074(7)
C8 0.0145(9) 0.0133(9) 0.0173(9) 0.0004(7) 0.0010(7) 0.0062(7)
C9 0.0194(9) 0.0167(9) 0.0139(9) 0.0008(7) 0.0006(7) 0.0075(8)
C10 0.0185(9) 0.0150(9) 0.0147(9) -0.0019(7) -0.0027(7) 0.0055(8)
C11 0.0141(9) 0.0145(9) 0.0169(9) -0.0003(7) 0.0004(7) 0.0069(7)
C12 0.0205(10) 0.0202(10) 0.0157(9) -0.0022(7) 0.0036(7) 0.0074(8)
C13 0.0200(10) 0.0170(9) 0.0180(10) -0.0048(7) 0.0012(7) 0.0059(8)
C14 0.0211(9) 0.0164(9) 0.0145(9) -0.0005(7) -0.0019(7) 0.0117(8)
C15 0.0358(18) 0.0276(12) 0.0310(18) 0.0023(7) 0.0046(14) 0.0179(9)
C16 0.12(2) 0.046(10) 0.020(9) -0.015(9) -0.006(14) 0.024(11)

loop_
_atom_type_symbol
_atom_type_description
_atom_type_scat_dispersion_real
_atom_type_scat_dispersion_imag
_atom_type_scat_source
C C 0.0033 0.0016 'International Tables Vol C Tables 4.2.6.8 and 6.1.1.4'
H H 0.0000 0.0000 'International Tables Vol C Tables 4.2.6.8 and 6.1.1.4'
N N 0.0061 0.0033 'International Tables Vol C Tables 4.2.6.8 and 6.1.1.4'
O O 0.0106 0.0060 'International Tables Vol C Tables 4.2.6.8 and 6.1.1.4'
Cl Cl 0.1484 0.1585 'International Tables Vol C Tables 4.2.6.8 and 6.1.1.4'

loop_
_geom_angle_atom_site_label_1
_geom_angle_atom_site_label_2
_geom_angle_atom_site_label_3
_geom_angle
_geom_angle_site_symmetry_1
_geom_angle_site_symmetry_3
C7 N1 C1 106.45(15) . .
C7 N1 C14 128.38(16) . .
C1 N1 C14 123.72(16) . .
C7 N2 C6 105.07(16) . .
N1 C1 C2 131.85(18) . .
N1 C1 C6 105.66(16) . .
C2 C1 C6 122.48(18) . .
C3 C2 C1 116.71(18) . .
C3 C2 H2 121.6 . .
C1 C2 H2 121.6 . .
C2 C3 C4 121.42(19) . .
C2 C3 H3 119.3 . .
C4 C3 H3 119.3 . .
C5 C4 C3 121.70(19) . .
C5 C4 H4 119.2 . .
C3 C4 H4 119.2 . .
C4 C5 C6 117.48(19) . .
C4 C5 H5 121.3 . .
C6 C5 H5 121.3 . .
N2 C6 C5 130.07(18) . .
N2 C6 C1 109.73(16) . .
C5 C6 C1 120.20(18) . .
N2 C7 N1 113.07(16) . .
N2 C7 C8 123.65(17) . .
N1 C7 C8 123.15(17) . .
C9 C8 C13 119.29(17) . .
C9 C8 C7 118.58(17) . .
C13 C8 C7 122.13(17) . .
C8 C9 C10 120.38(18) . .
C8 C9 H9 119.8 . .
C10 C9 H9 119.8 . .
C11 C10 C9 120.33(18) . .
C11 C10 H10 119.8 . .
C9 C10 H10 119.8 . .
C10 C11 C12 119.11(18) . .
C10 C11 C14 122.83(17) . 2_665
C12 C11 C14 118.04(17) . 2_665
C13 C12 C11 120.67(19) . .
C13 C12 H12 119.7 . .
C11 C12 H12 119.7 . .
C12 C13 C8 120.03(18) . .
C12 C13 H13 120.0 . .
C8 C13 H13 120.0 . .
N1 C14 C11 113.37(15) . 3_565
N1 C14 H14A 108.9 . .
C11 C14 H14A 108.9 3_565 .
N1 C14 H14B 108.9 . .
C11 C14 H14B 108.9 3_565 .
H14A C14 H14B 107.7 . .
Cl1 C15 Cl1 110.66(18) . 29_556
Cl1 C15 H15A 109.5 . .
Cl1 C15 H15A 109.5 29_556 .
Cl1 C15 H15B 109.5 . .
Cl1 C15 H15B 109.5 29_556 .
H15A C15 H15B 108.1 . .
Cl2 C16 Cl2 108.3(10) 28_566 .
Cl2 C16 H16A 110.0 28_566 .
Cl2 C16 H16A 110.0 . .
Cl2 C16 H16B 110.0 28_566 .
Cl2 C16 H16B 110.0 . .
H16A C16 H16B 108.4 . .

loop_
_geom_bond_atom_site_label_1
_geom_bond_atom_site_label_2
_geom_bond_distance
_geom_bond_site_symmetry_2
Cl1 C15 1.775(2) .
Cl2 C16 1.89(2) .
O1 H1 0.81(3) .
N1 C7 1.378(2) .
N1 C1 1.387(2) .
N1 C14 1.462(2) .
N2 C7 1.322(3) .
N2 C6 1.396(2) .
C1 C2 1.392(3) .
C1 C6 1.407(3) .
C2 C3 1.387(3) .
C2 H2 0.9500 .
C3 C4 1.406(3) .
C3 H3 0.9500 .
C4 C5 1.388(3) .
C4 H4 0.9500 .
C5 C6 1.398(3) .
C5 H5 0.9500 .
C7 C8 1.480(3) .
C8 C9 1.391(3) .
C8 C13 1.397(3) .
C9 C10 1.392(3) .
C9 H9 0.9500 .
C10 C11 1.391(3) .
C10 H10 0.9500 .
C11 C12 1.393(3) .
C11 C14 1.520(3) 2_665
C12 C13 1.388(3) .
C12 H12 0.9500 .
C13 H13 0.9500 .
C14 C11 1.520(3) 3_565
C14 H14A 0.9900 .
C14 H14B 0.9900 .
C15 Cl1 1.775(2) 29_556
C15 H15A 0.9900 .
C15 H15B 0.9900 .
C16 Cl2 1.69(2) 28_566
C16 H16A 0.9900 .
C16 H16B 0.9900 .

loop_
_geom_torsion_atom_site_label_1
_geom_torsion_atom_site_label_2
_geom_torsion_atom_site_label_3
_geom_torsion_atom_site_label_4
_geom_torsion
_geom_torsion_site_symmetry_1
_geom_torsion_site_symmetry_4
C7 N1 C1 C2 -179.6(2) . .
C14 N1 C1 C2 13.2(3) . .
C7 N1 C1 C6 -1.02(19) . .
C14 N1 C1 C6 -168.26(16) . .
N1 C1 C2 C3 178.62(19) . .
C6 C1 C2 C3 0.3(3) . .
C1 C2 C3 C4 0.8(3) . .
C2 C3 C4 C5 -1.4(3) . .
C3 C4 C5 C6 0.8(3) . .
C7 N2 C6 C5 -179.6(2) . .
C7 N2 C6 C1 0.5(2) . .
C4 C5 C6 N2 -179.62(19) . .
C4 C5 C6 C1 0.3(3) . .
N1 C1 C6 N2 0.4(2) . .
C2 C1 C6 N2 179.07(17) . .
N1 C1 C6 C5 -179.54(17) . .
C2 C1 C6 C5 -0.8(3) . .
C6 N2 C7 N1 -1.2(2) . .
C6 N2 C7 C8 174.77(17) . .
C1 N1 C7 N2 1.4(2) . .
C14 N1 C7 N2 167.88(17) . .
C1 N1 C7 C8 -174.54(17) . .
C14 N1 C7 C8 -8.1(3) . .
N2 C7 C8 C9 -47.9(3) . .
N1 C7 C8 C9 127.7(2) . .
N2 C7 C8 C13 133.1(2) . .
N1 C7 C8 C13 -51.4(3) . .
C13 C8 C9 C10 3.4(3) . .
C7 C8 C9 C10 -175.70(18) . .
C8 C9 C10 C11 -0.2(3) . .
C9 C10 C11 C12 -3.5(3) . .
C9 C10 C11 C14 174.67(18) . 2_665
C10 C11 C12 C13 3.9(3) . .
C14 C11 C12 C13 -174.34(19) 2_665 .
C11 C12 C13 C8 -0.7(3) . .
C9 C8 C13 C12 -3.0(3) . .
C7 C8 C13 C12 176.09(19) . .
C7 N1 C14 C11 -75.4(2) . 3_565
C1 N1 C14 C11 89.0(2) . 3_565
